data_7050390
loop_
_publ_author_name
'Yan-Zhen Zheng'
'Ming-Liang Tong'
'Xiao-Ming Chen'

_publ_section_title
;
Controlled hydrothermal synthesis of copper(II or I,II) coordination
polymers via pH-dependent in-situ metal/ligand redox reactions
;
_journal_name_full 'New J.Chem.(Nouv.J.Chim.)'
_journal_year 2004
_chemical_formula_sum 'C19 H15 Cu2 N3 O11'
_chemical_formula_weight 588.42
_space_group_IT_number 15
_symmetry_cell_setting monoclinic
_symmetry_space_group_name_Hall '-C 2yc'
_symmetry_space_group_name_H-M 'C 1 2/c 1'
_atom_sites_solution_hydrogens geom
_atom_sites_solution_primary direct
_atom_sites_solution_secondary difmap
_cell_angle_alpha 90.00
_cell_angle_beta 101.9350(10)
_cell_angle_gamma 90.00
_cell_formula_units_Z 4
_cell_length_a 11.3502(8)
_cell_length_b 16.1501(11)
_cell_length_c 11.3658(8)
_cell_measurement_reflns_used ?
_cell_measurement_temperature 273(2)
_cell_measurement_theta_max ?
_cell_measurement_theta_min ?
_cell_volume 2038.4(2)
_diffrn_ambient_temperature 273(2)
_diffrn_detector_area_resol_mean ?
_diffrn_measurement_device_type ?
_diffrn_measurement_method ?
_diffrn_radiation_monochromator graphite
_diffrn_radiation_source 'fine-focus sealed tube'
_diffrn_radiation_type MoK\a
_diffrn_radiation_wavelength 0.71073
_diffrn_reflns_av_R_equivalents 0.0200
_diffrn_reflns_av_sigmaI/netI 0.0203
_diffrn_reflns_limit_h_max 14
_diffrn_reflns_limit_h_min -15
_diffrn_reflns_limit_k_max 20
_diffrn_reflns_limit_k_min -21
_diffrn_reflns_limit_l_max 14
_diffrn_reflns_limit_l_min -14
_diffrn_reflns_number 8679
_diffrn_reflns_theta_max 28.25
_diffrn_reflns_theta_min 2.23
_diffrn_standards_decay_% ?
_diffrn_standards_interval_count ?
_diffrn_standards_interval_time ?
_diffrn_standards_number ?
_exptl_absorpt_coefficient_mu 2.159
_exptl_absorpt_correction_T_max 0.8130
_exptl_absorpt_correction_T_min 0.6720
_exptl_absorpt_correction_type ?
_exptl_absorpt_process_details ?
_exptl_crystal_colour ?
_exptl_crystal_density_diffrn 1.917
_exptl_crystal_density_meas ?
_exptl_crystal_density_method 'not measured'
_exptl_crystal_description ?
_exptl_crystal_F_000 1184
_exptl_crystal_size_max 0.20
_exptl_crystal_size_mid 0.17
_exptl_crystal_size_min 0.10
_refine_ls_extinction_coef ?
_refine_ls_extinction_method none
_refine_ls_goodness_of_fit_ref 1.064
_refine_ls_hydrogen_treatment mixed
_refine_ls_matrix_type full
_refine_ls_number_parameters 182
_refine_ls_number_reflns 2401
_refine_ls_number_restraints 25
_refine_ls_restrained_S_all 1.254
_refine_ls_R_factor_all 0.0320
_refine_ls_R_factor_gt 0.0289
_refine_ls_shift/su_max 0.001
_refine_ls_shift/su_mean 0.000
_refine_ls_structure_factor_coef Fsqd
_refine_ls_weighting_details 'calc w=1/[\s^2^(Fo^2^)+(0.0527P)^2^+1.3589P] where P=(Fo^2^+2Fc^2^)/3'
_refine_ls_weighting_scheme calc
_refine_ls_wR_factor_gt 0.0812
_refine_ls_wR_factor_ref 0.0832
_reflns_number_gt 2184
_reflns_number_total 2401
_reflns_threshold_expression >2sigma(I)
_cod_original_sg_symbol_H-M 'C 2/c'
_cod_database_code 7050390

loop_
_symmetry_equiv_pos_as_xyz
'x, y, z'
'-x, y, -z+1/2'
'x+1/2, y+1/2, z'
'-x+1/2, y+1/2, -z+1/2'
'-x, -y, -z'
'x, -y, z-1/2'
'-x+1/2, -y+1/2, -z'
'x+1/2, -y+1/2, z-1/2'

loop_
_atom_site_label
_atom_site_type_symbol
_atom_site_fract_x
_atom_site_fract_y
_atom_site_fract_z
_atom_site_U_iso_or_equiv
_atom_site_adp_type
_atom_site_occupancy
_atom_site_symmetry_multiplicity
_atom_site_calc_flag
_atom_site_refinement_flags
_atom_site_disorder_assembly
_atom_site_disorder_group
Cu1 Cu 0.37257(3) -0.410163(16) 0.61627(2) 0.02259(13) Uani 1 1 d . . .
O1W O 0.1821(2) -0.44778(19) 0.5540(3) 0.0518(6) Uani 1 1 d . . .
H1WA H 0.144(4) -0.443(3) 0.495(4) 0.057(13) Uiso 1 1 d . . .
H1WB H 0.151(3) -0.477(2) 0.588(4) 0.050(12) Uiso 1 1 d . . .
O1 O 0.41844(17) -0.42832(10) 0.45398(16) 0.0298(4) Uani 1 1 d . . .
O2 O 0.39478(18) -0.30728(11) 0.52638(15) 0.0370(4) Uani 1 1 d . . .
O3 O 0.59236(15) -0.48115(10) 0.31050(14) 0.0264(4) Uani 1 1 d . . .
N1 N 0.34169(17) -0.35329(12) 0.76003(16) 0.0237(4) Uani 1 1 d . . .
C1 C 0.5000 -0.44786(19) 0.2500 0.0213(6) Uani 1 2 d S . .
C2 C 0.5000 -0.35389(18) 0.2500 0.0185(6) Uani 1 2 d S . .
C3 C 0.46269(18) -0.30961(13) 0.34193(18) 0.0204(4) Uani 1 1 d . . .
C4 C 0.4627(2) -0.22304(14) 0.3410(2) 0.0257(5) Uani 1 1 d . . .
H4 H 0.4374 -0.1941 0.4021 0.031 Uiso 1 1 calc R . .
C5 C 0.5000 -0.1802(2) 0.2500 0.0282(7) Uani 1 2 d S . .
H5 H 0.5000 -0.1226 0.2500 0.034 Uiso 1 2 calc SR . .
C6 C 0.42264(19) -0.35114(14) 0.44416(19) 0.0218(4) Uani 1 1 d . . .
C7 C 0.3395(2) -0.27054(14) 0.7648(2) 0.0290(5) Uani 1 1 d . . .
H7 H 0.3622 -0.2405 0.7032 0.035 Uiso 1 1 calc R . .
C8 C 0.3050(2) -0.22810(14) 0.8572(2) 0.0285(5) Uani 1 1 d . . .
H8 H 0.3050 -0.1705 0.8575 0.034 Uiso 1 1 calc R . .
C9 C 0.27003(19) -0.27164(14) 0.95004(19) 0.0218(4) Uani 1 1 d . . .
C10 C 0.2752(2) -0.35747(15) 0.9454(2) 0.0284(5) Uani 1 1 d . . .
H10 H 0.2547 -0.3890 1.0067 0.034 Uiso 1 1 calc R . .
C11 C 0.3106(2) -0.39610(15) 0.8503(2) 0.0285(5) Uani 1 1 d . . .
H11 H 0.3130 -0.4536 0.8486 0.034 Uiso 1 1 calc R . .
N2 N 0.0000 -0.4475(3) 0.2500 0.0704(15) Uani 1 2 d SD . .
O4 O 0.1066(8) -0.4447(9) 0.3083(8) 0.131(4) Uani 0.50 1 d PDU . .
O5 O 0.0099(6) -0.4477(6) 0.1335(5) 0.097(2) Uani 0.50 1 d PDU . .
O6 O -0.0941(9) -0.4492(5) 0.2714(13) 0.113(4) Uani 0.50 1 d PDU . .
